data_7720143
loop_
_publ_author_name
'Wessels, Vivien'
'Baldauf, Jasper Arne'
'P&#xf6;ttgen, Rainer'
'H&#xf6;ppe, Henning A'

_publ_section_title
;
 Stratified sulfatometallates: unlocking a new dimension in
 sulfatomolybdates.
;
_journal_issue 9
_journal_name_full 'Dalton transactions (Cambridge, England : 2003)'
_journal_page_first 3723
_journal_page_last 3732
_journal_paper_doi 10.1039/d5dt03061g
_journal_volume 55
_journal_year 2026
_chemical_formula_sum 'Mo Na2 O10 S2'
_chemical_formula_weight 366.04
_space_group_crystal_system orthorhombic
_space_group_IT_number 60
_space_group_name_Hall '-P 2n 2ab'
_space_group_name_H-M_alt 'P b c n'
_audit_creation_method SHELXL-2019/3
_audit_update_record
;
2025-12-22 deposited with the CCDC.	2026-01-22 downloaded from the CCDC.
;
_cell_angle_alpha 90
_cell_angle_beta 90
_cell_angle_gamma 90
_cell_formula_units_Z 8
_cell_length_a 12.6264(7)
_cell_length_b 7.8092(5)
_cell_length_c 16.7150(11)
_cell_measurement_reflns_used 84892
_cell_measurement_temperature 373(2)
_cell_measurement_theta_max 28.015
_cell_measurement_theta_min 2.437
_cell_volume 1648.13(18)
_computing_structure_refinement 'SHELXL-2019/2 (Sheldrick, 2019)'
_computing_structure_solution 'SHELXT 2018/2 (Sheldrick, 2018)'
_diffrn_ambient_temperature 373(2)
_diffrn_measured_fraction_theta_full 1.000
_diffrn_measured_fraction_theta_max 1.000
_diffrn_measurement_device_type 'D8 Venture Bruker'
_diffrn_measurement_method 'generic phi and omega scans'
_diffrn_radiation_type MoK\a
_diffrn_radiation_wavelength 0.71073
_diffrn_reflns_av_R_equivalents 0.1262
_diffrn_reflns_av_unetI/netI 0.0422
_diffrn_reflns_Laue_measured_fraction_full 1.000
_diffrn_reflns_Laue_measured_fraction_max 1.000
_diffrn_reflns_limit_h_max 16
_diffrn_reflns_limit_h_min -16
_diffrn_reflns_limit_k_max 10
_diffrn_reflns_limit_k_min -10
_diffrn_reflns_limit_l_max 22
_diffrn_reflns_limit_l_min -22
_diffrn_reflns_number 84892
_diffrn_reflns_point_group_measured_fraction_full 1.000
_diffrn_reflns_point_group_measured_fraction_max 1.000
_diffrn_reflns_theta_full 25.242
_diffrn_reflns_theta_max 28.015
_diffrn_reflns_theta_min 2.437
_exptl_absorpt_coefficient_mu 2.243
_exptl_absorpt_correction_T_max 0.7456
_exptl_absorpt_correction_T_min 0.6539
_exptl_absorpt_correction_type multi-scan
_exptl_absorpt_process_details
;
 SADABS 2016/2: Krause, L., Herbst-Irmer, R., Sheldrick G.M. & Stalke D.,
 J. Appl. Cryst. 48 (2015) 3-10
;
_exptl_crystal_colour 'light green'
_exptl_crystal_density_diffrn 2.950
_exptl_crystal_description block
_exptl_crystal_F_000 1408
_exptl_crystal_size_max 0.07
_exptl_crystal_size_mid 0.05
_exptl_crystal_size_min 0.03
_refine_diff_density_max 0.970
_refine_diff_density_min -0.712
_refine_diff_density_rms 0.125
_refine_ls_extinction_expression Fc^*^=kFc[1+0.001xFc^2^\l^3^/sin(2\q)]^-1/4^
_refine_ls_extinction_method 'SHELXL-2019/2 (Sheldrick 2019)'
_refine_ls_goodness_of_fit_ref 1.133
_refine_ls_hydrogen_treatment undef
_refine_ls_matrix_type full
_refine_ls_number_parameters 181
_refine_ls_number_reflns 2002
_refine_ls_number_restraints 0
_refine_ls_restrained_S_all 1.133
_refine_ls_R_factor_all 0.0464
_refine_ls_R_factor_gt 0.0387
_refine_ls_shift/su_max 0.001
_refine_ls_shift/su_mean 0.000
_refine_ls_structure_factor_coef Fsqd
_refine_ls_weighting_details 'w=1/[\s^2^(Fo^2^)+(0.0303P)^2^+5.3857P] where P=(Fo^2^+2Fc^2^)/3'
_refine_ls_weighting_scheme calc
_refine_ls_wR_factor_gt 0.0916
_refine_ls_wR_factor_ref 0.0982
_reflns_Friedel_coverage 0.000
_reflns_number_gt 1660
_reflns_number_total 2002
_reflns_threshold_expression 'I > 2\s(I)'
_cod_data_source_file d5dt03061g2.cif
_cod_data_source_block mo_VW274_8_0m_a
_cod_depositor_comments 'Adding full bibliography for 7720142--7720144.cif.'
_cod_database_code 7720143
_shelx_shelxl_version_number 2019/3
_shelx_space_group_comment
;
The symmetry employed for this shelxl refinement is uniquely defined
by the following loop, which should always be used as a source of
symmetry information in preference to the above space-group names.
They are only intended as comments.
;

loop_
_space_group_symop_operation_xyz
'x, y, z'
'-x+1/2, -y+1/2, z+1/2'
'-x, y, -z+1/2'
'x+1/2, -y+1/2, -z'
'-x, -y, -z'
'x-1/2, y-1/2, -z-1/2'
'x, -y, z-1/2'
'-x-1/2, y-1/2, z'

loop_
_atom_site_label
_atom_site_type_symbol
_atom_site_fract_x
_atom_site_fract_y
_atom_site_fract_z
_atom_site_U_iso_or_equiv
_atom_site_adp_type
_atom_site_occupancy
_atom_site_site_symmetry_order
_atom_site_calc_flag
_atom_site_refinement_flags_posn
_atom_site_refinement_flags_adp
_atom_site_refinement_flags_occupancy
_atom_site_disorder_assembly
_atom_site_disorder_group
Na1 Na 0.7571(4) 0.3241(5) 0.7161(2) 0.0659(15) Uani 0.648(9) 1 d . . . . .
Na2 Na 0.010(3) 0.3736(9) 0.7651(13) 0.071(8) Uani 0.294(7) 1 d . . . . .
Na3 Na -0.0211(17) 0.4935(19) 0.5039(10) 0.038(4) Uiso 0.171(12) 1 d . . . . .
Na4 Na -0.069(7) 0.481(4) 0.519(2) 0.026(11) Uiso 0.063(13) 1 d . . . . .
Na5 Na -0.1216(8) 0.5041(9) 0.5405(5) 0.047(3) Uani 0.411(15) 1 d . . . . .
Na6 Na 0.649(2) 0.245(6) 0.671(4) 0.075(9) Uani 0.16(4) 1 d . . . . .
Na7 Na 0.6426(19) 0.222(5) 0.641(4) 0.032(14) Uiso 0.10(4) 1 d . . . . .
Na8 Na 0.642(2) 0.145(8) 0.629(2) 0.051(14) Uiso 0.073(16) 1 d . . . . .
Na9 Na 4.000000 4.000000 -4.000000 0.1(3) Uiso 0.01(2) 2 d S . . . .
Mo1 Mo 0.37180(3) 0.57341(4) 0.59877(2) 0.03086(16) Uani 1 1 d . . . . .
O1 O 0.3892(3) 0.7345(4) 0.5339(2) 0.0476(9) Uani 1 1 d . . . . .
O2 O 0.3757(2) 0.6724(5) 0.6875(2) 0.0456(8) Uani 1 1 d . . . . .
S1 S 0.12908(8) 0.64180(13) 0.64971(7) 0.0334(3) Uani 1 1 d . . . . .
O11 O 0.1494(2) 0.8276(4) 0.6586(2) 0.0383(7) Uani 1 1 d . . . . .
O12 O 0.2121(2) 0.5714(4) 0.59247(19) 0.0360(7) Uani 1 1 d . . . . .
O13 O 0.1432(3) 0.5643(5) 0.7268(2) 0.0524(10) Uani 1 1 d . . . . .
O14 O 0.0292(3) 0.6074(5) 0.6129(3) 0.0595(11) Uani 1 1 d . . . . .
S2 S 0.62351(8) 0.60358(16) 0.58538(7) 0.0366(3) Uani 1 1 d . . . . .
O21 O 0.5255(2) 0.4977(4) 0.5999(2) 0.0403(7) Uani 1 1 d . . . . .
O22 O 0.6420(3) 0.6090(4) 0.4991(2) 0.0423(8) Uani 1 1 d . . . . .
O23 O 0.6071(3) 0.7742(6) 0.6149(3) 0.0712(13) Uani 1 1 d . . . . .
O24 O 0.7089(3) 0.5197(7) 0.6246(3) 0.0757(14) Uani 1 1 d . . . . .

loop_
_atom_site_aniso_label
_atom_site_aniso_U_11
_atom_site_aniso_U_22
_atom_site_aniso_U_33
_atom_site_aniso_U_23
_atom_site_aniso_U_13
_atom_site_aniso_U_12
Na1 0.104(3) 0.051(2) 0.043(2) 0.0006(15) 0.0092(19) 0.019(2)
Na2 0.093(12) 0.038(4) 0.083(18) 0.011(5) 0.067(13) 0.022(7)
Na5 0.040(5) 0.055(4) 0.048(4) 0.015(3) -0.015(3) -0.017(3)
Na6 0.085(14) 0.102(17) 0.04(2) 0.011(16) 0.011(10) 0.002(11)
Mo1 0.0288(2) 0.0221(2) 0.0417(3) -0.00079(14) 0.00471(14) -0.00194(13)
O1 0.0471(19) 0.0320(17) 0.064(2) 0.0087(16) 0.0125(16) -0.0009(14)
O2 0.0391(18) 0.0406(19) 0.057(2) -0.0120(16) 0.0020(15) -0.0020(14)
S1 0.0262(5) 0.0261(5) 0.0478(6) 0.0043(4) 0.0025(4) -0.0010(4)
O11 0.0427(17) 0.0251(15) 0.0471(19) 0.0043(14) -0.0040(14) 0.0012(13)
O12 0.0313(15) 0.0324(17) 0.0444(18) -0.0048(13) -0.0012(12) -0.0004(12)
O13 0.065(2) 0.043(2) 0.049(2) 0.0179(16) 0.0140(18) 0.0003(17)
O14 0.0269(16) 0.046(2) 0.106(3) 0.003(2) -0.0116(19) -0.0063(15)
S2 0.0251(5) 0.0413(6) 0.0435(6) -0.0077(5) -0.0021(4) -0.0016(4)
O21 0.0315(15) 0.0321(16) 0.057(2) 0.0016(14) 0.0080(14) 0.0014(13)
O22 0.053(2) 0.0331(17) 0.0406(18) 0.0015(14) 0.0053(14) -0.0096(14)
O23 0.065(3) 0.053(3) 0.095(3) -0.035(2) 0.015(2) -0.015(2)
O24 0.047(2) 0.104(4) 0.076(3) 0.019(3) -0.024(2) 0.004(2)

loop_
_atom_type_symbol
_atom_type_description
_atom_type_scat_dispersion_real
_atom_type_scat_dispersion_imag
_atom_type_scat_source
Mo Mo -1.6832 0.6857 'International Tables Vol C Tables 4.2.6.8 and 6.1.1.4'
Na Na 0.0362 0.0249 'International Tables Vol C Tables 4.2.6.8 and 6.1.1.4'
O O 0.0106 0.0060 'International Tables Vol C Tables 4.2.6.8 and 6.1.1.4'
S S 0.1246 0.1234 'International Tables Vol C Tables 4.2.6.8 and 6.1.1.4'

loop_
_geom_angle_atom_site_label_1
_geom_angle_atom_site_label_2
_geom_angle_atom_site_label_3
_geom_angle
_geom_angle_site_symmetry_1
_geom_angle_site_symmetry_3
_geom_angle_publ_flag
Na6 Na1 Na7 11.4(9) . . ?
Na6 Na1 O24 73.9(7) . . ?
Na7 Na1 O24 70.1(13) . . ?
Na6 Na1 O23 101.8(19) . 8_755 ?
Na7 Na1 O23 90.5(16) . 8_755 ?
O24 Na1 O23 80.0(2) . 8_755 ?
Na6 Na1 O13 150.8(14) . 3_656 ?
Na7 Na1 O13 152.6(11) . 3_656 ?
O24 Na1 O13 83.3(2) . 3_656 ?
O23 Na1 O13 91.8(2) 8_755 3_656 ?
Na6 Na1 Na8 19(2) . . ?
Na7 Na1 Na8 12.0(10) . . ?
O24 Na1 Na8 79.8(11) . . ?
O23 Na1 Na8 85.2(8) 8_755 . ?
O13 Na1 Na8 163.1(11) 3_656 . ?
Na6 Na1 O11 86.3(17) . 6_657 ?
Na7 Na1 O11 97.6(17) . 6_657 ?
O24 Na1 O11 114.6(2) . 6_657 ?
O23 Na1 O11 165.0(2) 8_755 6_657 ?
O13 Na1 O11 86.81(16) 3_656 6_657 ?
Na8 Na1 O11 100.3(8) . 6_657 ?
Na6 Na1 O2 127.2(8) . 6_657 ?
Na7 Na1 O2 128.7(11) . 6_657 ?
O24 Na1 O2 157.6(3) . 6_657 ?
O23 Na1 O2 87.12(19) 8_755 6_657 ?
O13 Na1 O2 78.71(18) 3_656 6_657 ?
Na8 Na1 O2 117.6(11) . 6_657 ?
O11 Na1 O2 77.92(15) 6_657 6_657 ?
Na6 Na1 O13 56.1(8) . 6_657 ?
Na7 Na1 O13 63.1(15) . 6_657 ?
O24 Na1 O13 128.0(2) . 6_657 ?
O23 Na1 O13 120.43(19) 8_755 6_657 ?
O13 Na1 O13 136.1(2) 3_656 6_657 ?
Na8 Na1 O13 57.8(9) . 6_657 ?
O11 Na1 O13 54.10(13) 6_657 6_657 ?
O2 Na1 O13 74.42(15) 6_657 6_657 ?
Na6 Na1 O24 65.1(18) . 8_755 ?
Na7 Na1 O24 57.4(11) . 8_755 ?
O24 Na1 O24 104.0(2) . 8_755 ?
O23 Na1 O24 52.49(15) 8_755 8_755 ?
O13 Na1 O24 140.1(2) 3_656 8_755 ?
Na8 Na1 O24 46.2(11) . 8_755 ?
O11 Na1 O24 122.65(18) 6_657 8_755 ?
O2 Na1 O24 82.00(16) 6_657 8_755 ?
O13 Na1 O24 68.88(14) 6_657 8_755 ?
Na6 Na1 Na2 154(2) . 3_656 ?
Na7 Na1 Na2 143.2(16) . 3_656 ?
O24 Na1 Na2 104.5(4) . 3_656 ?
O23 Na1 Na2 53.2(4) 8_755 3_656 ?
O13 Na1 Na2 49.8(3) 3_656 3_656 ?
Na8 Na1 Na2 135.3(10) . 3_656 ?
O11 Na1 Na2 116.6(4) 6_657 3_656 ?
O2 Na1 Na2 53.3(3) 6_657 3_656 ?
O13 Na1 Na2 126.4(3) 6_657 3_656 ?
O24 Na1 Na2 90.9(3) 8_755 3_656 ?
Na6 Na1 S1 74.4(13) . 6_657 ?
Na7 Na1 S1 84.2(16) . 6_657 ?
O24 Na1 S1 131.4(2) . 6_657 ?
O23 Na1 S1 142.40(18) 8_755 6_657 ?
O13 Na1 S1 109.63(15) 3_656 6_657 ?
Na8 Na1 S1 82.1(8) . 6_657 ?
O11 Na1 S1 28.00(8) 6_657 6_657 ?
O2 Na1 S1 68.25(11) 6_657 6_657 ?
O13 Na1 S1 27.40(9) 6_657 6_657 ?
O24 Na1 S1 94.78(14) 8_755 6_657 ?
Na2 Na1 S1 119.7(4) 3_656 6_657 ?
Na2 Na2 O13 94(4) 3_556 . ?
Na2 Na2 O2 89(5) 3_556 6_557 ?
O13 Na2 O2 176.7(13) . 6_557 ?
Na2 Na2 O13 73(5) 3_556 3_556 ?
O13 Na2 O13 101.3(4) . 3_556 ?
O2 Na2 O13 80.0(10) 6_557 3_556 ?
Na2 Na2 O23 161.0(17) 3_556 6_557 ?
O13 Na2 O23 93.7(12) . 6_557 ?
O2 Na2 O23 83.1(6) 6_557 6_557 ?
O13 Na2 O23 122.6(8) 3_556 6_557 ?
Na2 Na2 O2 78(4) 3_556 8_655 ?
O13 Na2 O2 80.9(9) . 8_655 ?
O2 Na2 O2 99.5(4) 6_557 8_655 ?
O13 Na2 O2 150.4(12) 3_556 8_655 ?
O23 Na2 O2 86.4(8) 6_557 8_655 ?
Na2 Na2 O14 125(4) 3_556 3_556 ?
O13 Na2 O14 84.9(5) . 3_556 ?
O2 Na2 O14 93.5(8) 6_557 3_556 ?
O13 Na2 O14 54.5(3) 3_556 3_556 ?
O23 Na2 O14 72.5(6) 6_557 3_556 ?
O2 Na2 O14 153.7(14) 8_655 3_556 ?
Na2 Na2 Na1 122(6) 3_556 3_656 ?
O13 Na2 Na1 53.2(7) . 3_656 ?
O2 Na2 Na1 124.5(6) 6_557 3_656 ?
O13 Na2 Na1 148.5(8) 3_556 3_656 ?
O23 Na2 Na1 52.1(6) 6_557 3_656 ?
O2 Na2 Na1 53.3(6) 8_655 3_656 ?
O14 Na2 Na1 100.5(9) 3_556 3_656 ?
Na2 Na2 O23 15.5(15) 3_556 8_655 ?
O13 Na2 O23 106.8(7) . 8_655 ?
O2 Na2 O23 76.4(8) 6_557 8_655 ?
O13 Na2 O23 79.4(9) 3_556 8_655 ?
O23 Na2 O23 146.8(4) 6_557 8_655 ?
O2 Na2 O23 71.9(5) 8_655 8_655 ?
O14 Na2 O23 133.8(10) 3_556 8_655 ?
Na1 Na2 O23 122.5(7) 3_656 8_655 ?
Na2 Na2 S1 99(5) 3_556 3_556 ?
O13 Na2 S1 95.9(3) . 3_556 ?
O2 Na2 S1 83.8(8) 6_557 3_556 ?
O13 Na2 S1 27.1(2) 3_556 3_556 ?
O23 Na2 S1 96.9(6) 6_557 3_556 ?
O2 Na2 S1 175.6(7) 8_655 3_556 ?
O14 Na2 S1 27.60(18) 3_556 3_556 ?
Na1 Na2 S1 126.9(8) 3_656 3_556 ?
O23 Na2 S1 106.3(9) 8_655 3_556 ?
Na2 Na2 S1 71(4) 3_556 . ?
O13 Na2 S1 23.8(2) . . ?
O2 Na2 S1 159.5(12) 6_557 . ?
O13 Na2 S1 90.4(4) 3_556 . ?
O23 Na2 S1 117.2(11) 6_557 . ?
O2 Na2 S1 80.1(7) 8_655 . ?
O14 Na2 S1 95.5(4) 3_556 . ?
Na1 Na2 S1 71.7(6) 3_656 . ?
O23 Na2 S1 84.1(5) 8_655 . ?
S1 Na2 S1 95.8(2) 3_556 . ?
Na2 Na2 Na8 136(2) 3_556 6_567 ?
O13 Na2 Na8 50.2(9) . 6_567 ?
O2 Na2 Na8 127.0(11) 6_557 6_567 ?
O13 Na2 Na8 88.7(8) 3_556 6_567 ?
O23 Na2 Na8 60.3(12) 6_557 6_567 ?
O2 Na2 Na8 113.6(13) 8_655 6_567 ?
O14 Na2 Na8 42.0(7) 3_556 6_567 ?
Na1 Na2 Na8 61.3(9) 3_656 6_567 ?
O23 Na2 Na8 151.6(12) 8_655 6_567 ?
S1 Na2 Na8 66.0(7) 3_556 6_567 ?
S1 Na2 Na8 70.2(10) . 6_567 ?
Na3 Na3 Na4 171(5) 5_566 . ?
Na3 Na3 Na4 5(3) 5_566 5_566 ?
Na4 Na3 Na4 176(2) . 5_566 ?
Na3 Na3 Na5 162(4) 5_566 . ?
Na4 Na3 Na5 12(3) . . ?
Na4 Na3 Na5 165.2(16) 5_566 . ?
Na3 Na3 Na5 13(3) 5_566 5_566 ?
Na4 Na3 Na5 172(3) . 5_566 ?
Na4 Na3 Na5 9.8(13) 5_566 5_566 ?
Na5 Na3 Na5 174.8(10) . 5_566 ?
Na3 Na3 O14 84(3) 5_566 5_566 ?
Na4 Na3 O14 105(3) . 5_566 ?
Na4 Na3 O14 79.4(16) 5_566 5_566 ?
Na5 Na3 O14 112.3(10) . 5_566 ?
Na5 Na3 O14 72.3(8) 5_566 5_566 ?
Na3 Na3 O14 81(3) 5_566 . ?
Na4 Na3 O14 90(3) . . ?
Na4 Na3 O14 85.4(13) 5_566 . ?
Na5 Na3 O14 82.7(8) . . ?
Na5 Na3 O14 92.6(7) 5_566 . ?
O14 Na3 O14 164.9(13) 5_566 . ?
Na3 Na3 O1 103(3) 5_566 4_466 ?
Na4 Na3 O1 79(3) . 4_466 ?
Na4 Na3 O1 101.7(14) 5_566 4_466 ?
Na5 Na3 O1 69.6(6) . 4_466 ?
Na5 Na3 O1 108.4(8) 5_566 4_466 ?
O14 Na3 O1 93.6(5) 5_566 4_466 ?
O14 Na3 O1 89.8(5) . 4_466 ?
Na3 Na3 O1 65(3) 5_566 8_655 ?
Na4 Na3 O1 112(3) . 8_655 ?
Na4 Na3 O1 66.6(14) 5_566 8_655 ?
Na5 Na3 O1 121.6(11) . 8_655 ?
Na5 Na3 O1 60.1(5) 5_566 8_655 ?
O14 Na3 O1 85.5(6) 5_566 8_655 ?
O14 Na3 O1 88.2(5) . 8_655 ?
O1 Na3 O1 168.2(10) 4_466 8_655 ?
Na3 Na3 O23 130(3) 5_566 8_655 ?
Na4 Na3 O23 44(3) . 8_655 ?
Na4 Na3 O23 133.2(14) 5_566 8_655 ?
Na5 Na3 O23 52.3(7) . 8_655 ?
Na5 Na3 O23 128.9(7) 5_566 8_655 ?
O14 Na3 O23 111.9(7) 5_566 8_655 ?
O14 Na3 O23 78.4(6) . 8_655 ?
O1 Na3 O23 121.5(9) 4_466 8_655 ?
O1 Na3 O23 69.3(4) 8_655 8_655 ?
Na3 Na3 Na8 127(3) 5_566 8_665 ?
Na4 Na3 Na8 45(3) . 8_665 ?
Na4 Na3 Na8 131.5(16) 5_566 8_665 ?
Na5 Na3 Na8 34.5(10) . 8_665 ?
Na5 Na3 Na8 140.4(11) 5_566 8_665 ?
O14 Na3 Na8 144.1(11) 5_566 8_665 ?
O14 Na3 Na8 49.9(8) . 8_665 ?
O1 Na3 Na8 65.6(10) 4_466 8_665 ?
O1 Na3 Na8 120.8(10) 8_655 8_665 ?
O23 Na3 Na8 63.4(12) 8_655 8_665 ?
Na3 Na3 O12 133(3) 5_566 5_566 ?
Na4 Na3 O12 56(3) . 5_566 ?
Na4 Na3 O12 128.5(15) 5_566 5_566 ?
Na5 Na3 O12 60.7(6) . 5_566 ?
Na5 Na3 O12 123.4(8) 5_566 5_566 ?
O14 Na3 O12 52.3(3) 5_566 5_566 ?
O14 Na3 O12 141.8(10) . 5_566 ?
O1 Na3 O12 68.6(4) 4_466 5_566 ?
O1 Na3 O12 118.9(5) 8_655 5_566 ?
O23 Na3 O12 86.5(6) 8_655 5_566 ?
Na8 Na3 O12 92.0(10) 8_665 5_566 ?
Na3 Na4 Na5 157(5) . . ?
Na3 Na4 Na3 4(2) . 5_566 ?
Na5 Na4 Na3 155(4) . 5_566 ?
Na3 Na4 Na4 2.7(16) . 5_566 ?
Na5 Na4 Na4 156(4) . 5_566 ?
Na3 Na4 Na4 1.5(9) 5_566 5_566 ?
Na3 Na4 O14 72(4) . . ?
Na5 Na4 O14 93(2) . . ?
Na3 Na4 O14 68(2) 5_566 . ?
Na4 Na4 O14 70(2) 5_566 . ?
Na3 Na4 O23 124(4) . 8_655 ?
Na5 Na4 O23 70(4) . 8_655 ?
Na3 Na4 O23 122(2) 5_566 8_655 ?
Na4 Na4 O23 123(3) 5_566 8_655 ?
O14 Na4 O23 86.4(10) . 8_655 ?
Na3 Na4 O14 60(3) . 5_566 ?
Na5 Na4 O14 133(4) . 5_566 ?
Na3 Na4 O14 64(2) 5_566 5_566 ?
Na4 Na4 O14 62(2) 5_566 5_566 ?
O14 Na4 O14 132(4) . 5_566 ?
O23 Na4 O14 119.1(12) 8_655 5_566 ?
Na3 Na4 Na8 124(4) . 8_665 ?
Na5 Na4 Na8 37.0(19) . 8_665 ?
Na3 Na4 Na8 120(2) 5_566 8_665 ?
Na4 Na4 Na8 122(3) 5_566 8_665 ?
O14 Na4 Na8 56.1(11) . 8_665 ?
O23 Na4 Na8 76(2) 8_655 8_665 ?
O14 Na4 Na8 160.3(18) 5_566 8_665 ?
Na3 Na4 O1 85(3) . 4_466 ?
Na5 Na4 O1 77(2) . 4_466 ?
Na3 Na4 O1 86(2) 5_566 4_466 ?
Na4 Na4 O1 86(2) 5_566 4_466 ?
O14 Na4 O1 88.4(11) . 4_466 ?
O23 Na4 O1 146(4) 8_655 4_466 ?
O14 Na4 O1 88.5(13) 5_566 4_466 ?
Na8 Na4 O1 73.0(16) 8_665 4_466 ?
Na3 Na4 Na5 6(3) . 5_566 ?
Na5 Na4 Na5 163(3) . 5_566 ?
Na3 Na4 Na5 7.9(9) 5_566 5_566 ?
Na4 Na4 Na5 7.1(12) 5_566 5_566 ?
O14 Na4 Na5 75(2) . 5_566 ?
O23 Na4 Na5 119(2) 8_655 5_566 ?
O14 Na4 Na5 57.5(19) 5_566 5_566 ?
Na8 Na4 Na5 128(2) 8_665 5_566 ?
O1 Na4 Na5 91(2) 4_466 5_566 ?
Na3 Na4 O12 112(3) . 5_566 ?
Na5 Na4 O12 77(4) . 5_566 ?
Na3 Na4 O12 117(3) 5_566 5_566 ?
Na4 Na4 O12 115(3) 5_566 5_566 ?
O14 Na4 O12 161.6(18) . 5_566 ?
O23 Na4 O12 104(2) 8_655 5_566 ?
O14 Na4 O12 55.9(6) 5_566 5_566 ?
Na8 Na4 O12 111(3) 8_665 5_566 ?
O1 Na4 O12 74.6(10) 4_466 5_566 ?
Na5 Na4 O12 111.9(19) 5_566 5_566 ?
Na3 Na4 Na7 117(4) . 8_665 ?
Na5 Na4 Na7 41.9(19) . 8_665 ?
Na3 Na4 Na7 114.2(19) 5_566 8_665 ?
Na4 Na4 Na7 115(2) 5_566 8_665 ?
O14 Na4 Na7 53.2(11) . 8_665 ?
O23 Na4 Na7 84(2) 8_655 8_665 ?
O14 Na4 Na7 154.7(16) 5_566 8_665 ?
Na8 Na4 Na7 8.1(12) 8_665 8_665 ?
O1 Na4 Na7 66.3(14) 4_466 8_665 ?
Na5 Na4 Na7 122.1(18) 5_566 8_665 ?
O12 Na4 Na7 112(3) 5_566 8_665 ?
Na4 Na5 Na3 10(3) . . ?
Na4 Na5 Na8 128(3) . 8_665 ?
Na3 Na5 Na8 120.1(12) . 8_665 ?
Na4 Na5 Na3 15(3) . 5_566 ?
Na3 Na5 Na3 5.2(10) . 5_566 ?
Na8 Na5 Na3 115.0(12) 8_665 5_566 ?
Na4 Na5 O23 90(3) . 8_655 ?
Na3 Na5 O23 97.1(8) . 8_655 ?
Na8 Na5 O23 92.7(14) 8_665 8_655 ?
Na3 Na5 O23 98.4(5) 5_566 8_655 ?
Na4 Na5 O1 85(2) . 4_466 ?
Na3 Na5 O1 76.9(6) . 4_466 ?
Na8 Na5 O1 85.0(15) 8_665 4_466 ?
Na3 Na5 O1 75.0(5) 5_566 4_466 ?
O23 Na5 O1 171.2(4) 8_655 4_466 ?
Na4 Na5 O14 68(3) . . ?
Na3 Na5 O14 61.6(6) . . ?
Na8 Na5 O14 60.5(10) 8_665 . ?
Na3 Na5 O14 56.9(5) 5_566 . ?
O23 Na5 O14 85.6(2) 8_655 . ?
O1 Na5 O14 86.0(2) 4_466 . ?
Na4 Na5 Na7 126(3) . 8_665 ?
Na3 Na5 Na7 116.3(9) . 8_665 ?
Na8 Na5 Na7 8.6(17) 8_665 8_665 ?
Na3 Na5 Na7 111.1(8) 5_566 8_665 ?
O23 Na5 Na7 101.1(13) 8_655 8_665 ?
O1 Na5 Na7 76.4(13) 4_466 8_665 ?
O14 Na5 Na7 59.8(7) . 8_665 ?
Na4 Na5 O24 168(3) . 1_455 ?
Na3 Na5 O24 172.5(6) . 1_455 ?
Na8 Na5 O24 54.8(11) 8_665 1_455 ?
Na3 Na5 O24 168.6(5) 5_566 1_455 ?
O23 Na5 O24 78.3(3) 8_655 1_455 ?
O1 Na5 O24 107.0(4) 4_466 1_455 ?
O14 Na5 O24 111.8(4) . 1_455 ?
Na7 Na5 O24 59.5(7) 8_665 1_455 ?
Na4 Na5 O12 86(3) . 5_566 ?
Na3 Na5 O12 90.6(7) . 5_566 ?
Na8 Na5 O12 139.7(12) 8_665 5_566 ?
Na3 Na5 O12 94.8(6) 5_566 5_566 ?
O23 Na5 O12 109.9(3) 8_655 5_566 ?
O1 Na5 O12 76.77(18) 4_466 5_566 ?
O14 Na5 O12 150.2(5) . 5_566 ?
Na7 Na5 O12 135.9(11) 8_665 5_566 ?
O24 Na5 O12 96.6(3) 1_455 5_566 ?
Na4 Na5 Na4 17(3) . 5_566 ?
Na3 Na5 Na4 6.8(8) . 5_566 ?
Na8 Na5 Na4 113.7(12) 8_665 5_566 ?
Na3 Na5 Na4 2.1(8) 5_566 5_566 ?
O23 Na5 Na4 100.2(7) 8_655 5_566 ?
O1 Na5 Na4 73.1(6) 4_466 5_566 ?
O14 Na5 Na4 56.2(6) . 5_566 ?
Na7 Na5 Na4 109.6(9) 8_665 5_566 ?
O24 Na5 Na4 167.9(6) 1_455 5_566 ?
O12 Na5 Na4 95.2(6) 5_566 5_566 ?
Na4 Na5 Na6 127(3) . 8_665 ?
Na3 Na5 Na6 118.0(8) . 8_665 ?
Na8 Na5 Na6 4.1(16) 8_665 8_665 ?
Na3 Na5 Na6 112.8(7) 5_566 8_665 ?
O23 Na5 Na6 96.6(5) 8_655 8_665 ?
O1 Na5 Na6 81.0(5) 4_466 8_665 ?
O14 Na5 Na6 59.7(5) . 8_665 ?
Na7 Na5 Na6 4.6(13) 8_665 8_665 ?
O24 Na5 Na6 57.3(5) 1_455 8_665 ?
O12 Na5 Na6 138.4(5) 5_566 8_665 ?
Na4 Na5 Na6 111.4(8) 5_566 8_665 ?
Na7 Na6 Na8 28(6) . . ?
Na7 Na6 Na1 131(4) . . ?
Na8 Na6 Na1 129(2) . . ?
Na7 Na6 O13 120(8) . 6_657 ?
Na8 Na6 O13 92(3) . 6_657 ?
Na1 Na6 O13 85(2) . 6_657 ?
Na7 Na6 O24 93(6) . . ?
Na8 Na6 O24 118(3) . . ?
Na1 Na6 O24 63.9(15) . . ?
O13 Na6 O24 146(4) 6_657 . ?
Na7 Na6 O24 66(5) . 8_755 ?
Na8 Na6 O24 51(2) . 8_755 ?
Na1 Na6 O24 79.6(8) . 8_755 ?
O13 Na6 O24 79.7(8) 6_657 8_755 ?
O24 Na6 O24 106.5(7) . 8_755 ?
Na7 Na6 O14 54(6) . 8_655 ?
Na8 Na6 O14 52(3) . 8_655 ?
Na1 Na6 O14 175(2) . 8_655 ?
O13 Na6 O14 89.9(13) 6_657 8_655 ?
O24 Na6 O14 120.5(16) . 8_655 ?
O24 Na6 O14 101(3) 8_755 8_655 ?
Na7 Na6 O21 76(5) . . ?
Na8 Na6 O21 101(4) . . ?
Na1 Na6 O21 113(2) . . ?
O13 Na6 O21 139.9(11) 6_657 . ?
O24 Na6 O21 53.6(5) . . ?
O24 Na6 O21 137(2) 8_755 . ?
O14 Na6 O21 70.2(11) 8_655 . ?
Na7 Na6 Na5 21(6) . 8_655 ?
Na8 Na6 Na5 7(3) . 8_655 ?
Na1 Na6 Na5 132.0(18) . 8_655 ?
O13 Na6 Na5 99(2) 6_657 8_655 ?
O24 Na6 Na5 112(2) . 8_655 ?
O24 Na6 Na5 54.8(14) 8_755 8_655 ?
O14 Na6 Na5 50.7(15) 8_655 8_655 ?
O21 Na6 Na5 94(2) . 8_655 ?
Na7 Na6 O11 169(7) . 6_657 ?
Na8 Na6 O11 145(3) . 6_657 ?
Na1 Na6 O11 59(2) . 6_657 ?
O13 Na6 O11 52.4(14) 6_657 6_657 ?
O24 Na6 O11 97(3) . 6_657 ?
O24 Na6 O11 115.6(15) 8_755 6_657 ?
O14 Na6 O11 116.5(8) 8_655 6_657 ?
O21 Na6 O11 105.3(19) . 6_657 ?
Na5 Na6 O11 151.2(10) 8_655 6_657 ?
Na7 Na6 S1 143(8) . 6_657 ?
Na8 Na6 S1 116(3) . 6_657 ?
Na1 Na6 S1 74(2) . 6_657 ?
O13 Na6 S1 24.6(9) 6_657 6_657 ?
O24 Na6 S1 125(3) . 6_657 ?
O24 Na6 S1 99.4(8) 8_755 6_657 ?
O14 Na6 S1 100.3(6) 8_655 6_657 ?
O21 Na6 S1 123.5(17) . 6_657 ?
Na5 Na6 S1 123.0(13) 8_655 6_657 ?
O11 Na6 S1 28.2(6) 6_657 6_657 ?
Na7 Na6 S2 82(6) . . ?
Na8 Na6 S2 110(4) . . ?
Na1 Na6 S2 87.8(16) . . ?
O13 Na6 S2 156(3) 6_657 . ?
O24 Na6 S2 25.3(3) . . ?
O24 Na6 S2 121.8(11) 8_755 . ?
O14 Na6 S2 96.2(12) 8_655 . ?
O21 Na6 S2 28.5(2) . . ?
Na5 Na6 S2 102.8(17) 8_655 . ?
O11 Na6 S2 104(2) 6_657 . ?
S1 Na6 S2 131(2) 6_657 . ?
Na6 Na7 Na8 129(10) . . ?
Na6 Na7 Na1 38(4) . . ?
Na8 Na7 Na1 125(5) . . ?
Na6 Na7 O14 116(7) . 8_655 ?
Na8 Na7 O14 64(4) . 8_655 ?
Na1 Na7 O14 153(3) . 8_655 ?
Na6 Na7 Na5 155(8) . 8_655 ?
Na8 Na7 Na5 26(6) . 8_655 ?
Na1 Na7 Na5 140.5(16) . 8_655 ?
O14 Na7 Na5 60.0(12) 8_655 8_655 ?
Na6 Na7 O24 102(5) . 8_755 ?
Na8 Na7 O24 51(4) . 8_755 ?
Na1 Na7 O24 77.5(9) . 8_755 ?
O14 Na7 O24 115.4(18) 8_655 8_755 ?
Na5 Na7 O24 63.5(13) 8_655 8_755 ?
Na6 Na7 O24 75(6) . . ?
Na8 Na7 O24 149(7) . . ?
Na1 Na7 O24 58.1(10) . . ?
O14 Na7 O24 129.3(15) 8_655 . ?
Na5 Na7 O24 129(3) 8_655 . ?
O24 Na7 O24 109.3(11) 8_755 . ?
Na6 Na7 O13 50(7) . 6_657 ?
Na8 Na7 O13 80(6) . 6_657 ?
Na1 Na7 O13 70(2) . 6_657 ?
O14 Na7 O13 89.6(14) 8_655 6_657 ?
Na5 Na7 O13 105.5(14) 8_655 6_657 ?
O24 Na7 O13 77.5(12) 8_755 6_657 ?
O24 Na7 O13 123(3) . 6_657 ?
Na6 Na7 O21 92(5) . . ?
Na8 Na7 O21 132(6) . . ?
Na1 Na7 O21 103.2(17) . . ?
O14 Na7 O21 75.6(8) 8_655 . ?
Na5 Na7 O21 109(2) 8_655 . ?
O24 Na7 O21 154(3) 8_755 . ?
O24 Na7 O21 53.9(8) . . ?
O13 Na7 O21 128(2) 6_657 . ?
Na6 Na7 Na4 156(8) . 8_655 ?
Na8 Na7 Na4 33(6) . 8_655 ?
Na1 Na7 Na4 153(2) . 8_655 ?
O14 Na7 Na4 48.3(17) 8_655 8_655 ?
Na5 Na7 Na4 12.6(14) 8_655 8_655 ?
O24 Na7 Na4 76(2) 8_755 8_655 ?
O24 Na7 Na4 129(3) . 8_655 ?
O13 Na7 Na4 107.3(14) 6_657 8_655 ?
O21 Na7 Na4 99(2) . 8_655 ?
Na6 Na7 O1 153(7) . 5_666 ?
Na8 Na7 O1 78(7) . 5_666 ?
Na1 Na7 O1 130.2(19) . 5_666 ?
O14 Na7 O1 74.2(16) 8_655 5_666 ?
Na5 Na7 O1 51.7(14) 8_655 5_666 ?
O24 Na7 O1 94(2) 8_755 5_666 ?
O24 Na7 O1 80.2(16) . 5_666 ?
O13 Na7 O1 156.4(18) 6_657 5_666 ?
O21 Na7 O1 65.5(13) . 5_666 ?
Na4 Na7 O1 49.1(13) 8_655 5_666 ?
Na6 Na7 S2 88(6) . . ?
Na8 Na7 S2 144(8) . . ?
Na1 Na7 S2 82.3(12) . . ?
O14 Na7 S2 103.2(12) 8_655 . ?
Na5 Na7 S2 117(2) 8_655 . ?
O24 Na7 S2 129.4(16) 8_755 . ?
O24 Na7 S2 26.2(4) . . ?
O13 Na7 S2 136(2) 6_657 . ?
O21 Na7 S2 28.8(4) . . ?
Na4 Na7 S2 112(2) 8_655 . ?
O1 Na7 S2 65.7(11) 5_666 . ?
Na7 Na8 Na6 24(6) . . ?
Na7 Na8 Na5 145(7) . 8_655 ?
Na6 Na8 Na5 169(4) . 8_655 ?
Na7 Na8 O24 116(5) . 8_755 ?
Na6 Na8 O24 107(3) . 8_755 ?
Na5 Na8 O24 80(2) 8_655 8_755 ?
Na7 Na8 O14 101(4) . 8_655 ?
Na6 Na8 O14 105(3) . 8_655 ?
Na5 Na8 O14 72.0(15) 8_655 8_655 ?
O24 Na8 O14 144(3) 8_755 8_655 ?
Na7 Na8 Na4 139(7) . 8_655 ?
Na6 Na8 Na4 158(4) . 8_655 ?
Na5 Na8 Na4 14.7(16) 8_655 8_655 ?
O24 Na8 Na4 94(3) 8_755 8_655 ?
O14 Na8 Na4 57(2) 8_655 8_655 ?
Na7 Na8 Na1 43(5) . . ?
Na6 Na8 Na1 31.4(17) . . ?
Na5 Na8 Na1 151.3(17) 8_655 . ?
O24 Na8 Na1 76.0(11) 8_755 . ?
O14 Na8 Na1 136(2) 8_655 . ?
Na4 Na8 Na1 165(2) 8_655 . ?
Na7 Na8 O13 86(7) . 6_657 ?
Na6 Na8 O13 63(2) . 6_657 ?
Na5 Na8 O13 128(3) 8_655 6_657 ?
O24 Na8 O13 84.7(12) 8_755 6_657 ?
O14 Na8 O13 95.1(12) 8_655 6_657 ?
Na4 Na8 O13 127(2) 8_655 6_657 ?
Na1 Na8 O13 64.6(11) . 6_657 ?
Na7 Na8 Na3 130(6) . 8_655 ?
Na6 Na8 Na3 147(3) . 8_655 ?
Na5 Na8 Na3 25.5(6) 8_655 8_655 ?
O24 Na8 Na3 105(2) 8_755 8_655 ?
O14 Na8 Na3 47.8(10) 8_655 8_655 ?
Na4 Na8 Na3 11.1(15) 8_655 8_655 ?
Na1 Na8 Na3 167.9(18) . 8_655 ?
O13 Na8 Na3 127.5(19) 6_657 8_655 ?
Na7 Na8 O1 90(7) . 5_666 ?
Na6 Na8 O1 114(4) . 5_666 ?
Na5 Na8 O1 55.3(9) 8_655 5_666 ?
O24 Na8 O1 103.8(14) 8_755 5_666 ?
O14 Na8 O1 78.4(10) 8_655 5_666 ?
Na4 Na8 O1 53.9(11) 8_655 5_666 ?
Na1 Na8 O1 116.6(18) . 5_666 ?
O13 Na8 O1 171.5(18) 6_657 5_666 ?
Na3 Na8 O1 51.3(7) 8_655 5_666 ?
Na7 Na8 O23 164(7) . 1_545 ?
Na6 Na8 O23 142(3) . 1_545 ?
Na5 Na8 O23 48.1(14) 8_655 1_545 ?
O24 Na8 O23 71.0(17) 8_755 1_545 ?
O14 Na8 O23 73.2(16) 8_655 1_545 ?
Na4 Na8 O23 50.3(15) 8_655 1_545 ?
Na1 Na8 O23 133.2(15) . 1_545 ?
O13 Na8 O23 80.0(14) 6_657 1_545 ?
Na3 Na8 O23 56.7(12) 8_655 1_545 ?
O1 Na8 O23 103.0(17) 5_666 1_545 ?
Na7 Na8 S2 99(4) . 8_755 ?
Na6 Na8 S2 99(2) . 8_755 ?
Na5 Na8 S2 83.2(14) 8_655 8_755 ?
O24 Na8 S2 24.1(4) 8_755 8_755 ?
O14 Na8 S2 155(2) 8_655 8_755 ?
Na4 Na8 S2 98(2) 8_655 8_755 ?
Na1 Na8 S2 68.5(8) . 8_755 ?
O13 Na8 S2 101.2(10) 6_657 8_755 ?
Na3 Na8 S2 107.4(16) 8_655 8_755 ?
O1 Na8 S2 86.7(9) 5_666 8_755 ?
O23 Na8 S2 91.2(15) 1_545 8_755 ?
O21 Na9 O21 180.0 6_992 2_990 ?
O21 Na9 O22 80.87(14) 6_992 6_992 ?
O21 Na9 O22 99.13(14) 2_990 6_992 ?
O21 Na9 O22 99.13(15) 6_992 2_990 ?
O21 Na9 O22 80.87(14) 2_990 2_990 ?
O22 Na9 O22 180.0 6_992 2_990 ?
O21 Na9 S2 41.78(11) 6_992 6_992 ?
O21 Na9 S2 138.22(11) 2_990 6_992 ?
O22 Na9 S2 39.59(10) 6_992 6_992 ?
O22 Na9 S2 140.41(10) 2_990 6_992 ?
O21 Na9 S2 138.22(11) 6_992 2_990 ?
O21 Na9 S2 41.78(11) 2_990 2_990 ?
O22 Na9 S2 140.41(10) 6_992 2_990 ?
O22 Na9 S2 39.59(10) 2_990 2_990 ?
S2 Na9 S2 180.0 6_992 2_990 ?
O21 Na9 O1 83.40(15) 6_992 6_992 ?
O21 Na9 O1 96.60(15) 2_990 6_992 ?
O22 Na9 O1 101.75(13) 6_992 6_992 ?
O22 Na9 O1 78.25(13) 2_990 6_992 ?
S2 Na9 O1 88.84(10) 6_992 6_992 ?
S2 Na9 O1 91.16(10) 2_990 6_992 ?
O21 Na9 O1 96.60(15) 6_992 2_990 ?
O21 Na9 O1 83.40(15) 2_990 2_990 ?
O22 Na9 O1 78.25(13) 6_992 2_990 ?
O22 Na9 O1 101.75(13) 2_990 2_990 ?
S2 Na9 O1 91.16(10) 6_992 2_990 ?
S2 Na9 O1 88.84(10) 2_990 2_990 ?
O1 Na9 O1 180.0 6_992 2_990 ?
O21 Na9 Mo1 56.67(10) 6_992 6_992 ?
O21 Na9 Mo1 123.33(10) 2_990 6_992 ?
O22 Na9 Mo1 121.08(10) 6_992 6_992 ?
O22 Na9 Mo1 58.92(10) 2_990 6_992 ?
S2 Na9 Mo1 86.86(3) 6_992 6_992 ?
S2 Na9 Mo1 93.14(3) 2_990 6_992 ?
O1 Na9 Mo1 41.25(8) 6_992 6_992 ?
O1 Na9 Mo1 138.75(8) 2_990 6_992 ?
O21 Na9 Mo1 123.33(10) 6_992 2_990 ?
O21 Na9 Mo1 56.67(10) 2_990 2_990 ?
O22 Na9 Mo1 58.92(10) 6_992 2_990 ?
O22 Na9 Mo1 121.08(10) 2_990 2_990 ?
S2 Na9 Mo1 93.14(3) 6_992 2_990 ?
S2 Na9 Mo1 86.86(3) 2_990 2_990 ?
O1 Na9 Mo1 138.75(8) 6_992 2_990 ?
O1 Na9 Mo1 41.25(8) 2_990 2_990 ?
Mo1 Na9 Mo1 180.0 6_992 2_990 ?
O21 Na9 Na7 43.3(10) 6_992 6_992 ?
O21 Na9 Na7 136.7(11) 2_990 6_992 ?
O22 Na9 Na7 79.4(5) 6_992 6_992 ?
O22 Na9 Na7 100.6(5) 2_990 6_992 ?
S2 Na9 Na7 58.0(7) 6_992 6_992 ?
S2 Na9 Na7 122.0(8) 2_990 6_992 ?
O1 Na9 Na7 126.3(10) 6_992 6_992 ?
O1 Na9 Na7 53.7(10) 2_990 6_992 ?
Mo1 Na9 Na7 91.8(9) 6_992 6_992 ?
Mo1 Na9 Na7 88.2(9) 2_990 6_992 ?
O21 Na9 Na7 136.7(11) 6_992 2_990 ?
O21 Na9 Na7 43.3(10) 2_990 2_990 ?
O22 Na9 Na7 100.6(5) 6_992 2_990 ?
O22 Na9 Na7 79.4(5) 2_990 2_990 ?
S2 Na9 Na7 122.0(8) 6_992 2_990 ?
S2 Na9 Na7 58.0(7) 2_990 2_990 ?
O1 Na9 Na7 53.7(10) 6_992 2_990 ?
O1 Na9 Na7 126.3(10) 2_990 2_990 ?
Mo1 Na9 Na7 88.2(9) 6_992 2_990 ?
Mo1 Na9 Na7 91.8(9) 2_990 2_990 ?
Na7 Na9 Na7 180.000(18) 6_992 2_990 ?
O2 Mo1 O1 102.88(18) . . ?
O2 Mo1 O12 94.56(14) . . ?
O1 Mo1 O12 95.92(15) . . ?
O2 Mo1 O21 95.60(15) . . ?
O1 Mo1 O21 95.72(15) . . ?
O12 Mo1 O21 162.45(13) . . ?
O2 Mo1 O22 166.17(16) . 5_666 ?
O1 Mo1 O22 90.91(16) . 5_666 ?
O12 Mo1 O22 82.85(13) . 5_666 ?
O21 Mo1 O22 83.88(14) . 5_666 ?
O2 Mo1 O11 90.21(16) . 8_655 ?
O1 Mo1 O11 166.86(15) . 8_655 ?
O12 Mo1 O11 83.93(12) . 8_655 ?
O21 Mo1 O11 81.75(13) . 8_655 ?
O22 Mo1 O11 76.02(12) 5_666 8_655 ?
O2 Mo1 Na9 134.86(11) . 2_999 ?
O1 Mo1 Na9 69.10(12) . 2_999 ?
O12 Mo1 Na9 129.84(9) . 2_999 ?
O21 Mo1 Na9 44.49(10) . 2_999 ?
O22 Mo1 Na9 51.40(9) 5_666 2_999 ?
O11 Mo1 Na9 100.91(8) 8_655 2_999 ?
O2 Mo1 Na2 31.7(5) . 6_667 ?
O1 Mo1 Na2 82.0(3) . 6_667 ?
O12 Mo1 Na2 120.5(5) . 6_667 ?
O21 Mo1 Na2 74.2(5) . 6_667 ?
O22 Mo1 Na2 156.1(5) 5_666 6_667 ?
O11 Mo1 Na2 109.5(3) 8_655 6_667 ?
Na9 Mo1 Na2 105.0(5) 2_999 6_667 ?
Mo1 O1 Na9 69.65(12) . 2_999 ?
Mo1 O1 Na5 165.7(2) . 4_566 ?
Na9 O1 Na5 124.58(18) 2_999 4_566 ?
Mo1 O1 Na4 160.6(12) . 4_566 ?
Na9 O1 Na4 119.1(14) 2_999 4_566 ?
Na5 O1 Na4 18.5(18) 4_566 4_566 ?
Mo1 O1 Na3 149.9(6) . 4_566 ?
Na9 O1 Na3 109.2(4) 2_999 4_566 ?
Na5 O1 Na3 33.5(5) 4_566 4_566 ?
Na4 O1 Na3 15.3(16) 4_566 4_566 ?
Mo1 O1 Na3 140.6(5) . 8_665 ?
Na9 O1 Na3 99.9(4) 2_999 8_665 ?
Na5 O1 Na3 44.9(7) 4_566 8_665 ?
Na4 O1 Na3 27(2) 4_566 8_665 ?
Na3 O1 Na3 11.7(10) 4_566 8_665 ?
Mo1 O1 Na8 146.2(12) . 5_666 ?
Na9 O1 Na8 96.0(11) 2_999 5_666 ?
Na5 O1 Na8 39.7(13) 4_566 5_666 ?
Na4 O1 Na8 53.0(18) 4_566 5_666 ?
Na3 O1 Na8 63.1(12) 4_566 5_666 ?
Na3 O1 Na8 70.3(11) 8_665 5_666 ?
Mo1 O1 Na7 134.9(8) . 5_666 ?
Na9 O1 Na7 86.2(8) 2_999 5_666 ?
Na5 O1 Na7 51.9(8) 4_566 5_666 ?
Na4 O1 Na7 64.6(14) 4_566 5_666 ?
Na3 O1 Na7 73.4(8) 4_566 5_666 ?
Na3 O1 Na7 79.2(8) 8_665 5_666 ?
Na8 O1 Na7 12.3(9) 5_666 5_666 ?
Mo1 O1 Na4 129.7(13) . 8_665 ?
Na9 O1 Na4 91.7(10) 2_999 8_665 ?
Na5 O1 Na4 56.6(16) 4_566 8_665 ?
Na4 O1 Na4 39(3) 4_566 8_665 ?
Na3 O1 Na4 23.4(18) 4_566 8_665 ?
Na3 O1 Na4 11.8(10) 8_665 8_665 ?
Na8 O1 Na4 79.4(15) 5_666 8_665 ?
Na7 O1 Na4 86.9(12) 5_666 8_665 ?
Mo1 O2 Na2 127.2(7) . 6_667 ?
Mo1 O2 Na2 140.2(7) . 8_665 ?
Na2 O2 Na2 13.0(13) 6_667 8_665 ?
Mo1 O2 Na1 140.6(2) . 6_567 ?
Na2 O2 Na1 84.3(7) 6_667 6_567 ?
Na2 O2 Na1 73.3(7) 8_665 6_567 ?
O14 S1 O13 114.7(2) . . ?
O14 S1 O11 112.4(2) . . ?
O13 S1 O11 107.6(2) . . ?
O14 S1 O12 105.6(2) . . ?
O13 S1 O12 109.1(2) . . ?
O11 S1 O12 107.31(19) . . ?
O14 S1 Na4 47.7(16) . 5_566 ?
O13 S1 Na4 136.4(7) . 5_566 ?
O11 S1 Na4 116.1(7) . 5_566 ?
O12 S1 Na4 58.8(16) . 5_566 ?
O14 S1 Na2 64.5(6) . 3_556 ?
O13 S1 Na2 50.9(6) . 3_556 ?
O11 S1 Na2 135.9(4) . 3_556 ?
O12 S1 Na2 115.9(4) . 3_556 ?
Na4 S1 Na2 94.1(14) 5_566 3_556 ?
O14 S1 Na3 35.8(5) . 5_566 ?
O13 S1 Na3 131.0(4) . 5_566 ?
O11 S1 Na3 119.6(3) . 5_566 ?
O12 S1 Na3 70.0(4) . 5_566 ?
Na4 S1 Na3 12.3(13) 5_566 5_566 ?
Na2 S1 Na3 84.3(6) 3_556 5_566 ?
O14 S1 Na1 148.8(2) . 6_567 ?
O13 S1 Na1 58.71(18) . 6_567 ?
O11 S1 Na1 52.36(14) . 6_567 ?
O12 S1 Na1 105.12(14) . 6_567 ?
Na4 S1 Na1 158.9(15) 5_566 6_567 ?
Na2 S1 Na1 105.9(5) 3_556 6_567 ?
Na3 S1 Na1 169.8(4) 5_566 6_567 ?
O14 S1 Na6 122.2(7) . 6_567 ?
O13 S1 Na6 40.1(12) . 6_567 ?
O11 S1 Na6 68.6(13) . 6_567 ?
O12 S1 Na6 130.1(4) . 6_567 ?
Na4 S1 Na6 169.5(19) 5_566 6_567 ?
Na2 S1 Na6 77.1(13) 3_556 6_567 ?
Na3 S1 Na6 157.3(10) 5_566 6_567 ?
Na1 S1 Na6 31.3(10) 6_567 6_567 ?
O14 S1 Na2 73.9(6) . . ?
O13 S1 Na2 41.1(6) . . ?
O11 S1 Na2 131.2(3) . . ?
O12 S1 Na2 117.6(3) . . ?
Na4 S1 Na2 103.3(13) 5_566 . ?
Na2 S1 Na2 9.9(10) 3_556 . ?
Na3 S1 Na2 93.9(6) 5_566 . ?
Na1 S1 Na2 96.2(5) 6_567 . ?
Na6 S1 Na2 68.3(13) 6_567 . ?
O14 S1 Na3 26.9(4) . . ?
O13 S1 Na3 126.0(4) . . ?
O11 S1 Na3 121.2(3) . . ?
O12 S1 Na3 78.7(4) . . ?
Na4 S1 Na3 22(2) 5_566 . ?
Na2 S1 Na3 77.0(6) 3_556 . ?
Na3 S1 Na3 9.3(9) 5_566 . ?
Na1 S1 Na3 173.0(3) 6_567 . ?
Na6 S1 Na3 148.0(9) 6_567 . ?
Na2 S1 Na3 86.9(6) . . ?
O14 S1 Na5 60.4(3) . 5_566 ?
O13 S1 Na5 135.0(2) . 5_566 ?
O11 S1 Na5 115.42(17) . 5_566 ?
O12 S1 Na5 46.0(2) . 5_566 ?
Na4 S1 Na5 12.8(15) 5_566 5_566 ?
Na2 S1 Na5 100.9(4) 3_556 5_566 ?
Na3 S1 Na5 24.7(4) 5_566 5_566 ?
Na1 S1 Na5 147.94(17) 6_567 5_566 ?
Na6 S1 Na5 174.6(8) 6_567 5_566 ?
Na2 S1 Na5 109.3(4) . 5_566 ?
Na3 S1 Na5 33.9(5) . 5_566 ?
S1 O11 Mo1 142.7(2) . 8_665 ?
S1 O11 Na1 99.65(18) . 6_567 ?
Mo1 O11 Na1 117.45(16) 8_665 6_567 ?
S1 O11 Na6 83.2(8) . 6_567 ?
Mo1 O11 Na6 129.8(7) 8_665 6_567 ?
Na1 O11 Na6 35.1(7) 6_567 6_567 ?
S1 O12 Mo1 130.69(19) . . ?
S1 O12 Na5 108.7(3) . 5_566 ?
Mo1 O12 Na5 119.4(3) . 5_566 ?
S1 O12 Na4 91.5(17) . 5_566 ?
Mo1 O12 Na4 136.6(18) . 5_566 ?
Na5 O12 Na4 17.3(15) 5_566 5_566 ?
S1 O12 Na3 80.9(4) . 5_566 ?
Mo1 O12 Na3 148.0(4) . 5_566 ?
Na5 O12 Na3 28.7(4) 5_566 5_566 ?
Na4 O12 Na3 11.9(15) 5_566 5_566 ?
S1 O13 Na6 115(2) . 6_567 ?
S1 O13 Na2 115.2(7) . . ?
Na6 O13 Na2 102.6(19) 6_567 . ?
S1 O13 Na2 102.0(6) . 3_556 ?
Na6 O13 Na2 111.7(17) 6_567 3_556 ?
Na2 O13 Na2 13.3(12) . 3_556 ?
S1 O13 Na1 137.4(2) . 3_656 ?
Na6 O13 Na1 99.9(15) 6_567 3_656 ?
Na2 O13 Na1 77.0(6) . 3_656 ?
Na2 O13 Na1 85.3(6) 3_556 3_656 ?
S1 O13 Na8 139.5(15) . 6_567 ?
Na6 O13 Na8 25(2) 6_567 6_567 ?
Na2 O13 Na8 83.7(13) . 6_567 ?
Na2 O13 Na8 95.4(12) 3_556 6_567 ?
Na1 O13 Na8 79.7(13) 3_656 6_567 ?
S1 O13 Na7 125.4(13) . 6_567 ?
Na6 O13 Na7 10.8(16) 6_567 6_567 ?
Na2 O13 Na7 93.9(10) . 6_567 ?
Na2 O13 Na7 104.2(9) 3_556 6_567 ?
Na1 O13 Na7 91.9(11) 3_656 6_567 ?
Na8 O13 Na7 14.4(13) 6_567 6_567 ?
S1 O13 Na1 93.90(18) . 6_567 ?
Na6 O13 Na1 38.9(17) 6_567 6_567 ?
Na2 O13 Na1 140.9(5) . 6_567 ?
Na2 O13 Na1 150.6(5) 3_556 6_567 ?
Na1 O13 Na1 99.55(16) 3_656 6_567 ?
Na8 O13 Na1 57.6(12) 6_567 6_567 ?
Na7 O13 Na1 47.0(9) 6_567 6_567 ?
S1 O14 Na3 120.8(7) . 5_566 ?
S1 O14 Na3 135.4(7) . . ?
Na3 O14 Na3 15.1(13) 5_566 . ?
S1 O14 Na8 142.3(14) . 8_665 ?
Na3 O14 Na8 96.5(14) 5_566 8_665 ?
Na3 O14 Na8 82.3(15) . 8_665 ?
S1 O14 Na4 151(2) . . ?
Na3 O14 Na4 32(3) 5_566 . ?
Na3 O14 Na4 17.2(16) . . ?
Na8 O14 Na4 66(3) 8_665 . ?
S1 O14 Na4 105.7(19) . 5_566 ?
Na3 O14 Na4 15.7(14) 5_566 5_566 ?
Na3 O14 Na4 31(2) . 5_566 ?
Na8 O14 Na4 111(2) 8_665 5_566 ?
Na4 O14 Na4 48(4) . 5_566 ?
S1 O14 Na7 130.3(16) . 8_665 ?
Na3 O14 Na7 106.0(18) 5_566 8_665 ?
Na3 O14 Na7 93.0(18) . 8_665 ?
Na8 O14 Na7 15.0(13) 8_665 8_665 ?
Na4 O14 Na7 79(2) . 8_665 ?
Na4 O14 Na7 119(2) 5_566 8_665 ?
S1 O14 Na5 169.2(4) . . ?
Na3 O14 Na5 50.8(8) 5_566 . ?
Na3 O14 Na5 35.8(5) . . ?
Na8 O14 Na5 47.5(15) 8_665 . ?
Na4 O14 Na5 19.0(19) . . ?
Na4 O14 Na5 66(2) 5_566 . ?
Na7 O14 Na5 60.2(15) 8_665 . ?
S1 O14 Na6 120.6(13) . 8_665 ?
Na3 O14 Na6 116.5(14) 5_566 8_665 ?
Na3 O14 Na6 103.3(14) . 8_665 ?
Na8 O14 Na6 22.5(19) 8_665 8_665 ?
Na4 O14 Na6 88(2) . 8_665 ?
Na4 O14 Na6 129(2) 5_566 8_665 ?
Na7 O14 Na6 10.6(8) 8_665 8_665 ?
Na5 O14 Na6 69.6(13) . 8_665 ?
S1 O14 Na2 88.0(7) . 3_556 ?
Na3 O14 Na2 115.1(6) 5_566 3_556 ?
Na3 O14 Na2 107.5(7) . 3_556 ?
Na8 O14 Na2 80.0(13) 8_665 3_556 ?
Na4 O14 Na2 97.3(14) . 3_556 ?
Na4 O14 Na2 122.0(9) 5_566 3_556 ?
Na7 O14 Na2 86.6(15) 8_665 3_556 ?
Na5 O14 Na2 90.5(6) . 3_556 ?
Na6 O14 Na2 81.3(8) 8_665 3_556 ?
S1 O14 Na5 94.6(2) . 5_566 ?
Na3 O14 Na5 26.3(6) 5_566 5_566 ?
Na3 O14 Na5 41.3(7) . 5_566 ?
Na8 O14 Na5 122.3(12) 8_665 5_566 ?
Na4 O14 Na5 58(2) . 5_566 ?
Na4 O14 Na5 11.2(17) 5_566 5_566 ?
Na7 O14 Na5 129.7(18) 8_665 5_566 ?
Na5 O14 Na5 77.1(4) . 5_566 ?
Na6 O14 Na5 140.1(12) 8_665 5_566 ?
Na2 O14 Na5 120.9(4) 3_556 5_566 ?
O24 S2 O23 112.3(3) . . ?
O24 S2 O22 110.3(3) . . ?
O23 S2 O22 109.6(3) . . ?
O24 S2 O21 107.2(3) . . ?
O23 S2 O21 109.5(2) . . ?
O22 S2 O21 107.8(2) . . ?
O24 S2 Na9 130.4(2) . 2_999 ?
O23 S2 Na9 116.7(2) . 2_999 ?
O22 S2 Na9 59.89(13) . 2_999 ?
O21 S2 Na9 48.73(13) . 2_999 ?
O24 S2 Na8 37.6(10) . 8_765 ?
O23 S2 Na8 87.7(12) . 8_765 ?
O22 S2 Na8 94.3(7) . 8_765 ?
O21 S2 Na8 144.4(9) . 8_765 ?
Na9 S2 Na8 148.5(10) 2_999 8_765 ?
O24 S2 Na7 50.7(7) . . ?
O23 S2 Na7 142.4(14) . . ?
O22 S2 Na7 107.9(14) . . ?
O21 S2 Na7 59.6(5) . . ?
Na9 S2 Na7 84.2(10) 2_999 . ?
Na8 S2 Na7 87.6(11) 8_765 . ?
O24 S2 Na6 46.1(9) . . ?
O23 S2 Na6 132.8(14) . . ?
O22 S2 Na6 117.2(14) . . ?
O21 S2 Na6 61.5(7) . . ?
Na9 S2 Na6 92.2(14) 2_999 . ?
Na8 S2 Na6 83.7(13) 8_765 . ?
Na7 S2 Na6 9.9(6) . . ?
O24 S2 Na1 64.6(2) . 8_765 ?
O23 S2 Na1 47.7(2) . 8_765 ?
O22 S2 Na1 126.12(16) . 8_765 ?
O21 S2 Na1 125.30(16) . 8_765 ?
Na9 S2 Na1 163.36(10) 2_999 8_765 ?
Na8 S2 Na1 47.1(11) 8_765 8_765 ?
Na7 S2 Na1 106.1(12) . 8_765 ?
Na6 S2 Na1 97.0(15) . 8_765 ?
O24 S2 Na5 124.1(3) . 8_665 ?
O23 S2 Na5 34.6(2) . 8_665 ?
O22 S2 Na5 75.11(19) . 8_665 ?
O21 S2 Na5 124.4(2) . 8_665 ?
Na9 S2 Na5 101.3(2) 2_999 8_665 ?
Na8 S2 Na5 87.6(11) 8_765 8_665 ?
Na7 S2 Na5 174.5(10) . 8_665 ?
Na6 S2 Na5 165.4(15) . 8_665 ?
Na1 S2 Na5 68.6(2) 8_765 8_665 ?
O24 S2 Na4 138.0(15) . 8_665 ?
O23 S2 Na4 40.5(7) . 8_665 ?
O22 S2 Na4 70.6(5) . 8_665 ?
O21 S2 Na4 112.3(14) . 8_665 ?
Na9 S2 Na4 87.8(13) 2_999 8_665 ?
Na8 S2 Na4 101.1(18) 8_765 8_665 ?
Na7 S2 Na4 171.3(16) . 8_665 ?
Na6 S2 Na4 170.8(11) . 8_665 ?
Na1 S2 Na4 81.0(12) 8_765 8_665 ?
Na5 S2 Na4 14.0(13) 8_665 8_665 ?
O24 S2 Na7 46.0(8) . 8_765 ?
O23 S2 Na7 76.6(8) . 8_765 ?
O22 S2 Na7 97.4(13) . 8_765 ?
O21 S2 Na7 149.4(11) . 8_765 ?
Na9 S2 Na7 155.9(12) 2_999 8_765 ?
Na8 S2 Na7 11.1(9) 8_765 8_765 ?
Na7 S2 Na7 96.7(10) . 8_765 ?
Na6 S2 Na7 91.8(16) . 8_765 ?
Na1 S2 Na7 37.9(11) 8_765 8_765 ?
Na5 S2 Na7 78.2(7) 8_665 8_765 ?
Na4 S2 Na7 92.0(16) 8_665 8_765 ?
S2 O21 Na9 89.49(17) . 2_999 ?
S2 O21 Mo1 128.6(2) . . ?
Na9 O21 Mo1 78.84(13) 2_999 . ?
S2 O21 Na7 91.7(7) . . ?
Na9 O21 Na7 111.1(16) 2_999 . ?
Mo1 O21 Na7 139.3(7) . . ?
S2 O21 Na6 89.9(8) . . ?
Na9 O21 Na6 122.3(16) 2_999 . ?
Mo1 O21 Na6 138.3(4) . . ?
Na7 O21 Na6 11.3(7) . . ?
S2 O22 Na9 80.52(15) . 2_999 ?
S2 O22 Mo1 135.2(2) . 5_666 ?
Na9 O22 Mo1 69.68(10) 2_999 5_666 ?
S2 O23 Na5 123.5(3) . 8_665 ?
S2 O23 Na4 115.8(8) . 8_665 ?
Na5 O23 Na4 19.7(16) 8_665 8_665 ?
S2 O23 Na1 106.5(3) . 8_765 ?
Na5 O23 Na1 101.8(4) 8_665 8_765 ?
Na4 O23 Na1 121.0(17) 8_665 8_765 ?
S2 O23 Na2 129.9(4) . 6_667 ?
Na5 O23 Na2 104.2(3) 8_665 6_667 ?
Na4 O23 Na2 103.8(10) 8_665 6_667 ?
Na1 O23 Na2 74.8(7) 8_765 6_667 ?
S2 O23 Na3 113.7(4) . 8_665 ?
Na5 O23 Na3 30.6(4) 8_665 8_665 ?
Na4 O23 Na3 11.4(17) 8_665 8_665 ?
Na1 O23 Na3 130.3(4) 8_765 8_665 ?
Na2 O23 Na3 99.0(5) 6_667 8_665 ?
S2 O23 Na8 156.9(8) . 1_565 ?
Na5 O23 Na8 39.2(8) 8_665 1_565 ?
Na4 O23 Na8 53.3(14) 8_665 1_565 ?
Na1 O23 Na8 71.6(7) 8_765 1_565 ?
Na2 O23 Na8 72.6(8) 6_667 1_565 ?
Na3 O23 Na8 59.8(8) 8_665 1_565 ?
S2 O23 Na2 126.6(3) . 8_665 ?
Na5 O23 Na2 107.6(3) 8_665 8_665 ?
Na4 O23 Na2 107.1(10) 8_665 8_665 ?
Na1 O23 Na2 74.1(6) 8_765 8_665 ?
Na2 O23 Na2 3.5(3) 6_667 8_665 ?
Na3 O23 Na2 102.0(5) 8_665 8_665 ?
Na8 O23 Na2 75.8(7) 1_565 8_665 ?
S2 O24 Na8 118.3(13) . 8_765 ?
S2 O24 Na1 146.4(3) . . ?
Na8 O24 Na1 92.9(11) 8_765 . ?
S2 O24 Na6 108.6(10) . . ?
Na8 O24 Na6 133.0(15) 8_765 . ?
Na1 O24 Na6 42.2(15) . . ?
S2 O24 Na7 109.4(10) . 8_765 ?
Na8 O24 Na7 13.3(13) 8_765 8_765 ?
Na1 O24 Na7 98.8(13) . 8_765 ?
Na6 O24 Na7 141(2) . 8_765 ?
S2 O24 Na7 103.1(9) . . ?
Na8 O24 Na7 136.6(18) 8_765 . ?
Na1 O24 Na7 51.7(13) . . ?
Na6 O24 Na7 12.6(7) . . ?
Na7 O24 Na7 147.4(14) 8_765 . ?
S2 O24 Na5 113.7(3) . 1_655 ?
Na8 O24 Na5 45.5(14) 8_765 1_655 ?
Na1 O24 Na5 96.6(2) . 1_655 ?
Na6 O24 Na5 113.6(10) . 1_655 ?
Na7 O24 Na5 57.0(14) 8_765 1_655 ?
Na7 O24 Na5 107.2(12) . 1_655 ?
S2 O24 Na6 110.2(7) . 8_765 ?
Na8 O24 Na6 23(2) 8_765 8_765 ?
Na1 O24 Na6 93.9(5) . 8_765 ?
Na6 O24 Na6 136(2) . 8_765 ?
Na7 O24 Na6 11.6(6) 8_765 8_765 ?
Na7 O24 Na6 145.4(13) . 8_765 ?
Na5 O24 Na6 67.9(17) 1_655 8_765 ?
S2 O24 Na1 88.7(3) . 8_765 ?
Na8 O24 Na1 57.7(16) 8_765 8_765 ?
Na1 O24 Na1 99.22(19) . 8_765 ?
Na6 O24 Na1 128.0(19) . 8_765 ?
Na7 O24 Na1 45.2(13) 8_765 8_765 ?
Na7 O24 Na1 140.3(17) . 8_765 ?
Na5 O24 Na1 102.0(2) 1_655 8_765 ?
Na6 O24 Na1 35.3(16) 8_765 8_765 ?

loop_
_geom_bond_atom_site_label_1
_geom_bond_atom_site_label_2
_geom_bond_distance
_geom_bond_site_symmetry_2
_geom_bond_publ_flag
Na1 Na6 1.68(7) . ?
Na1 Na7 2.08(5) . ?
Na1 O24 2.246(6) . ?
Na1 O23 2.439(6) 8_755 ?
Na1 O13 2.452(6) 3_656 ?
Na1 Na8 2.49(5) . ?
Na1 O11 2.498(5) 6_657 ?
Na1 O2 2.498(5) 6_657 ?
Na1 O13 2.664(6) 6_657 ?
Na1 O24 2.859(7) 8_755 ?
Na1 Na2 2.98(3) 3_656 ?
Na1 S1 3.110(4) 6_657 ?
Na2 Na2 0.56(5) 3_556 ?
Na2 O13 2.34(3) . ?
Na2 O2 2.44(3) 6_557 ?
Na2 O13 2.44(2) 3_556 ?
Na2 O23 2.48(3) 6_557 ?
Na2 O2 2.497(19) 8_655 ?
Na2 O14 2.782(16) 3_556 ?
Na2 O23 3.01(3) 8_655 ?
Na2 S1 3.081(18) 3_556 ?
Na2 S1 3.22(2) . ?
Na2 Na8 3.23(5) 6_567 ?
Na3 Na3 0.56(5) 5_566 ?
Na3 Na4 0.66(7) . ?
Na3 Na4 1.21(11) 5_566 ?
Na3 Na5 1.412(19) . ?
Na3 Na5 1.95(3) 5_566 ?
Na3 O14 2.107(16) 5_566 ?
Na3 O14 2.125(14) . ?
Na3 O1 2.488(15) 4_466 ?
Na3 O1 2.667(16) 8_655 ?
Na3 O23 2.75(2) 8_655 ?
Na3 Na8 2.84(5) 8_665 ?
Na3 O12 2.944(16) 5_566 ?
Na4 Na5 0.78(7) . ?
Na4 Na4 1.87(18) 5_566 ?
Na4 O14 2.23(4) . ?
Na4 O23 2.33(5) 8_655 ?
Na4 O14 2.36(5) 5_566 ?
Na4 Na8 2.42(8) 8_665 ?
Na4 O1 2.45(3) 4_466 ?
Na4 Na5 2.60(10) 5_566 ?
Na4 O12 2.63(4) 5_566 ?
Na4 Na7 2.93(8) 8_665 ?
Na5 Na8 1.86(6) 8_665 ?
Na5 O23 2.191(7) 8_655 ?
Na5 O1 2.394(6) 4_466 ?
Na5 O14 2.397(6) . ?
Na5 Na7 2.40(6) 8_665 ?
Na5 O24 2.563(13) 1_455 ?
Na5 O12 2.567(6) 5_566 ?
Na5 Na6 2.90(8) 8_665 ?
Na6 Na7 0.54(3) . ?
Na6 Na8 1.06(10) . ?
Na6 O13 2.22(3) 6_657 ?
Na6 O24 2.40(3) . ?
Na6 O24 2.64(4) 8_755 ?
Na6 O14 2.67(6) 8_655 ?
Na6 O21 2.78(2) . ?
Na6 O11 2.92(8) 6_657 ?
Na6 S1 3.11(5) 6_657 ?
Na6 S2 3.16(2) . ?
Na7 Na8 0.63(5) . ?
Na7 O14 2.39(3) 8_655 ?
Na7 O24 2.47(3) 8_755 ?
Na7 O24 2.49(4) . ?
Na7 O13 2.53(6) 6_657 ?
Na7 O21 2.70(3) . ?
Na7 O1 2.97(7) 5_666 ?
Na7 S2 3.13(4) . ?
Na8 O24 2.13(4) 8_755 ?
Na8 O14 2.19(3) 8_655 ?
Na8 O13 2.50(3) 6_657 ?
Na8 O1 2.90(3) 5_666 ?
Na8 O23 2.94(6) 1_545 ?
Na8 S2 3.07(3) 8_755 ?
Na9 O21 1.701(3) 6_992 ?
Na9 O21 1.701(3) 2_990 ?
Na9 O22 1.985(3) 6_992 ?
Na9 O22 1.985(3) 2_990 ?
Na9 S2 2.2634(11) 6_992 ?
Na9 S2 2.2634(11) 2_990 ?
Na9 O1 2.373(3) 6_992 ?
Na9 O1 2.373(3) 2_990 ?
Na9 Mo1 2.3821(4) 6_992 ?
Na9 Mo1 2.3821(4) 2_990 ?
Mo1 O2 1.674(4) . ?
Mo1 O1 1.675(3) . ?
Mo1 O12 2.020(3) . ?
Mo1 O21 2.029(3) . ?
Mo1 O22 2.176(3) 5_666 ?
Mo1 O11 2.181(3) 8_655 ?
S1 O14 1.428(4) . ?
S1 O13 1.434(4) . ?
S1 O11 1.481(3) . ?
S1 O12 1.522(3) . ?
S2 O24 1.421(4) . ?
S2 O23 1.437(4) . ?
S2 O22 1.462(3) . ?
S2 O21 1.508(3) . ?
